data_7010205
loop_
_publ_author_name
'Cotton, F. Albert'
'Dikarev, Evgeny V.'
'Petrukhina, Marina A.'

_publ_section_title
;
 cis-Di(\m-trifluoroacetate)dirhodium tetracarbonyl: structure and
 chemistry&#x200A;&#x2020;
;
_journal_issue 23
_journal_name_full 'Journal of the Chemical Society, Dalton Transactions'
_journal_page_first 4241
_journal_paper_doi 10.1039/b006894m
_journal_year 2000
_chemical_compound_source synthesized
_chemical_formula_analytical 'not measured'
_chemical_formula_moiety 'Rh2 (O2 C C F3)2 (C O)4'
_chemical_formula_structural '[Rh2(\m-O2CCF3)2(CO)4] '
_chemical_formula_sum 'C8 F6 O8 Rh2'
_chemical_formula_weight 543.90
_chemical_melting_point ?
_chemical_name_systematic
; 
 Catena-(bis(\m-trifluoroacetato-O,O')-tetracalbonyl-di-rhodium(I))
;
_space_group_IT_number 12
_symmetry_cell_setting monoclinic
_symmetry_space_group_name_Hall '-C 2y'
_symmetry_space_group_name_H-M 'C 1 2/m 1'
_atom_sites_solution_hydrogens geom
_atom_sites_solution_primary direct
_atom_sites_solution_secondary difmap
_audit_creation_method SHELXL
_cell_angle_alpha 90.00
_cell_angle_beta 96.90(1)
_cell_angle_gamma 90.00
_cell_formula_units_Z 8
_cell_length_a 31.137(2)
_cell_length_b 11.866(2)
_cell_length_c 8.4282(9)
_cell_measurement_reflns_used 250
_cell_measurement_temperature 273(2)
_cell_measurement_theta_max 20.8
_cell_measurement_theta_min 9.05
_cell_volume 3091.4(7)
_computing_cell_refinement 'MADNES (Enraf-Nonius, 1989)'
_computing_data_collection 'MADNES (Enraf-Nonius, 1989)'
_computing_data_reduction 'PROCOR (Kabsch, 1988)'
_computing_molecular_graphics 'SHELXTL V.5 (Siemens, 1994)'
_computing_publication_material CIFTAB
_computing_structure_refinement 'SHELXL-93 (Sheldrick, 1993)'
_computing_structure_solution 'SHELXTL V.5 (Siemens, 1994)'
_diffrn_ambient_temperature 273(2)
_diffrn_measurement_device 'Nonius FAST area detector'
_diffrn_measurement_method 'Ellipsoid-mask fitting'
_diffrn_radiation_monochromator graphite
_diffrn_radiation_source 'fine-focus sealed tube'
_diffrn_radiation_type MoK\a
_diffrn_radiation_wavelength 0.71073
_diffrn_reflns_av_R_equivalents 0.0706
_diffrn_reflns_av_sigmaI/netI 0.0448
_diffrn_reflns_limit_h_max 33
_diffrn_reflns_limit_h_min -33
_diffrn_reflns_limit_k_max 12
_diffrn_reflns_limit_k_min -12
_diffrn_reflns_limit_l_max 9
_diffrn_reflns_limit_l_min -8
_diffrn_reflns_number 7228
_diffrn_reflns_theta_max 22.47
_diffrn_reflns_theta_min 2.62
_diffrn_standards_number 'none (area detector data)'
_exptl_absorpt_coefficient_mu 2.236
_exptl_absorpt_correction_type none
_exptl_crystal_colour golden-yellow
_exptl_crystal_density_diffrn 2.337
_exptl_crystal_density_meas ?
_exptl_crystal_density_method .
_exptl_crystal_description block-shaped
_exptl_crystal_F_000 2048
_exptl_crystal_size_max 0.16
_exptl_crystal_size_mid 0.12
_exptl_crystal_size_min 0.10
_refine_diff_density_max 0.833
_refine_diff_density_min -0.697
_refine_diff_density_rms 0.153
_refine_ls_extinction_coef noref
_refine_ls_extinction_method none
_refine_ls_goodness_of_fit_all 1.102
_refine_ls_goodness_of_fit_obs 1.133
_refine_ls_hydrogen_treatment noref
_refine_ls_matrix_type full
_refine_ls_number_parameters 265
_refine_ls_number_reflns 2122
_refine_ls_number_restraints 7
_refine_ls_restrained_S_all 1.105
_refine_ls_restrained_S_obs 1.132
_refine_ls_R_factor_all 0.0514
_refine_ls_R_factor_obs 0.0436
_refine_ls_shift/esd_max -0.001
_refine_ls_shift/esd_mean 0.000
_refine_ls_structure_factor_coef Fsqd
_refine_ls_weighting_details 'w=1/[\s^2^(Fo^2^)+(0.0581P)^2^+20.9785P] where P=(Fo^2^+2Fc^2^)/3'
_refine_ls_weighting_scheme calc
_refine_ls_wR_factor_all 0.1227
_refine_ls_wR_factor_obs 0.1139
_reflns_number_observed 1786
_reflns_number_total 2122
_reflns_observed_criterion >2sigma(I)
_cod_data_source_file b006894m.txt
_cod_data_source_block '[Rh2(O2CCF3)2(CO)4]_(2)'
_cod_depositor_comments
;
The following automatic conversions were performed:

'_chemical_melting_point' value 'not measured' was changed to '?' -
the value is undefined or not given.

Automatic conversion script
Id: cif_fix_values 1569 2011-02-09 13:29:24Z adriana 

The following automatic conversions were performed:

'_refine_ls_weighting_scheme' value 'calc
w=1/[\s^2^(Fo^2^)+(0.0581P)^2^+20.9785P] where P=(Fo^2^+2Fc^2^)/3'
was changed to 'calc'. New tag '_refine_ls_weighting_details' was
created. The value of the new tag was set to
'w=1/[\s^2^(Fo^2^)+(0.0581P)^2^+20.9785P] where P=(Fo^2^+2Fc^2^)/3'.

Automatic conversion script
Id: cif_fix_values 3143 2015-03-26 13:38:13Z robertas 
;
_cod_original_cell_volume 3091.4(6)
_cod_database_code 7010205

loop_
_symmetry_equiv_pos_as_xyz
'x, y, z'
'-x, y, -z'
'x+1/2, y+1/2, z'
'-x+1/2, y+1/2, -z'
'-x, -y, -z'
'x, -y, z'
'-x+1/2, -y+1/2, -z'
'x+1/2, -y+1/2, z'

loop_
_atom_site_aniso_label
_atom_site_aniso_U_11
_atom_site_aniso_U_22
_atom_site_aniso_U_33
_atom_site_aniso_U_23
_atom_site_aniso_U_13
_atom_site_aniso_U_12
Rh1 0.0624(4) 0.0472(4) 0.0413(4) -0.0010(2) 0.0105(3) 0.0015(3)
Rh2 0.0721(5) 0.0470(4) 0.0481(4) -0.0010(3) 0.0175(3) -0.0001(3)
O1 0.066(3) 0.074(4) 0.068(4) 0.001(3) 0.027(3) 0.006(3)
O2 0.088(4) 0.061(3) 0.045(3) -0.003(3) 0.004(3) 0.000(3)
O3 0.082(4) 0.119(5) 0.089(5) -0.007(4) 0.037(4) -0.017(4)
O4 0.123(5) 0.132(6) 0.058(4) 0.029(4) -0.005(4) 0.015(5)
O5 0.093(4) 0.063(3) 0.067(4) -0.006(3) 0.035(3) -0.001(3)
O6 0.080(4) 0.072(4) 0.065(3) 0.002(3) 0.003(3) -0.008(3)
O7 0.143(6) 0.132(6) 0.089(5) 0.028(5) 0.064(5) 0.016(5)
O8 0.106(5) 0.105(5) 0.097(5) -0.016(4) -0.024(5) -0.006(4)
C1 0.041(6) 0.112(11) 0.033(6) 0.000 0.014(4) 0.000
C2 0.040(5) 0.082(9) 0.033(5) 0.000 0.005(4) 0.000
C3 0.074(9) 0.105(13) 0.122(14) 0.000 -0.004(9) 0.000
C4 0.059(8) 0.138(14) 0.049(7) 0.000 0.016(6) 0.000
C5 0.080(6) 0.058(5) 0.051(5) -0.009(4) 0.012(4) -0.005(4)
C6 0.075(5) 0.071(5) 0.055(5) 0.007(4) 0.017(4) 0.009(4)
C7 0.059(7) 0.081(9) 0.045(6) 0.000 0.020(5) 0.000
C8 0.054(6) 0.081(9) 0.040(6) 0.000 0.005(5) 0.000
C9 0.090(10) 0.073(9) 0.066(8) 0.000 0.010(7) 0.000
C10 0.091(11) 0.114(14) 0.085(11) 0.000 0.026(9) 0.000
C11 0.092(6) 0.070(6) 0.066(5) 0.012(5) 0.028(5) 0.008(5)
C12 0.097(7) 0.057(5) 0.062(5) -0.012(4) 0.013(5) 0.001(5)

loop_
_atom_site_label
_atom_site_type_symbol
_atom_site_fract_x
_atom_site_fract_y
_atom_site_fract_z
_atom_site_U_iso_or_equiv
_atom_site_thermal_displace_type
_atom_site_occupancy
_atom_site_calc_flag
_atom_site_refinement_flags
_atom_site_disorder_group
Rh1 Rh 0.13351(2) 0.12575(5) 0.52589(6) 0.0500(3) Uani 1 d . .
Rh2 Rh 0.13310(2) 0.37386(5) 0.63763(7) 0.0549(3) Uani 1 d . .
O1 O 0.0762(2) 0.0949(5) 0.6218(7) 0.0678(14) Uani 1 d . .
O2 O 0.1628(2) 0.0935(5) 0.7574(6) 0.0648(14) Uani 1 d . .
O3 O 0.2178(2) 0.1599(7) 0.4045(8) 0.094(2) Uani 1 d . .
O4 O 0.0881(2) 0.1824(7) 0.2053(8) 0.106(2) Uani 1 d . .
O5 O 0.1706(2) 0.4060(5) 0.4529(7) 0.072(2) Uani 1 d . .
O6 O 0.0797(2) 0.4063(5) 0.4684(7) 0.073(2) Uani 1 d . .
O7 O 0.0789(3) 0.3211(7) 0.8925(9) 0.117(3) Uani 1 d . .
O8 O 0.2108(2) 0.3233(7) 0.8631(9) 0.105(2) Uani 1 d . .
C1 C 0.0623(3) 0.0000 0.6523(12) 0.061(3) Uani 1 d S .
C2 C 0.1684(3) 0.0000 0.8191(11) 0.052(3) Uani 1 d S .
C3 C 0.0235(5) 0.0000 0.7548(22) 0.102(5) Uani 1 d SD 1
F1 F -0.0136(9) 0.0000 0.6638(36) 0.089(10) Uiso 0.30 d SPD 1
F2 F 0.0218(8) 0.0945(20) 0.8429(29) 0.105(6) Uiso 0.30 d PD 1
F1X F 0.0040(7) 0.1074(17) 0.7421(29) 0.107(6) Uiso 0.350(9) d P 2
F2X F 0.0364(4) -0.0340(10) 0.8940(15) 0.069(4) Uiso 0.35 d P 2
F3X F -0.0070(6) -0.0589(21) 0.6771(26) 0.097(5) Uiso 0.35 d P 2
C4 C 0.1837(4) 0.0000 1.0001(15) 0.081(4) Uani 1 d SD 3
F4 F 0.2166(12) 0.0000 1.0591(56) 0.083(16) Uiso 0.20 d SPD 3
F5 F 0.1684(8) 0.0799(22) 1.0757(23) 0.049(5) Uiso 0.20 d PD 3
F4X F 0.1621(11) 0.0000 1.0937(36) 0.046(8) Uiso 0.200(12) d SPD 4
F5X F 0.2058(8) 0.0888(20) 1.0429(23) 0.052(5) Uiso 0.20 d PD 4
F4Y F 0.2251(5) 0.0361(14) 1.0243(19) 0.061(5) Uiso 0.300(6) d P 5
F5Y F 0.1848(7) -0.1234(15) 1.0572(19) 0.064(4) Uiso 0.30 d P 5
F6Y F 0.1482(6) 0.0382(15) 1.0715(22) 0.078(6) Uiso 0.30 d P 5
C5 C 0.1854(3) 0.1491(7) 0.4485(9) 0.063(2) Uani 1 d . .
C6 C 0.1052(3) 0.1597(8) 0.3258(10) 0.066(2) Uani 1 d . .
C7 C 0.1784(4) 0.5000 0.4023(13) 0.060(3) Uani 1 d S .
C8 C 0.0670(3) 0.5000 0.4215(12) 0.058(3) Uani 1 d S .
C9 C 0.2036(5) 0.5000 0.2522(16) 0.076(3) Uani 1 d S 6
F7 F 0.1738(6) 0.5000 0.1229(21) 0.083(5) Uiso 0.50 d SP 6
F8 F 0.2268(5) 0.4066(12) 0.2422(16) 0.095(3) Uiso 0.50 d P 6
F7X F 0.2026(9) 0.6126(20) 0.1927(30) 0.087(6) Uiso 0.250(7) d P 7
F8X F 0.2408(6) 0.4610(14) 0.2829(20) 0.062(5) Uiso 0.25 d P 7
F9X F 0.1839(8) 0.4453(25) 0.1417(31) 0.087(6) Uiso 0.25 d P 7
C10 C 0.0298(5) 0.5000 0.2840(20) 0.095(4) Uani 1 d SD 8
F10 F 0.0377(11) 0.5000 0.1535(37) 0.085(11) Uiso 0.30 d SPD 8
F11 F 0.0054(8) 0.4120(23) 0.2928(30) 0.093(7) Uiso 0.30 d PD 8
F10X F -0.0066(10) 0.5000 0.3071(43) 0.089(10) Uiso 0.30(2) d SPD 9
F11X F 0.0301(7) 0.4118(19) 0.1840(25) 0.090(6) Uiso 0.30 d PD 9
F10Y F 0.0175(11) 0.6269(27) 0.2490(42) 0.084(9) Uiso 0.200(9) d P 10
F11Y F -0.0041(10) 0.4507(29) 0.3443(38) 0.073(9) Uiso 0.20 d P 10
F12Y F 0.0498(8) 0.4598(22) 0.1545(28) 0.056(7) Uiso 0.20 d P 10
C11 C 0.0994(3) 0.3400(8) 0.7959(11) 0.075(2) Uani 1 d . .
C12 C 0.1811(3) 0.3422(7) 0.7780(11) 0.072(2) Uani 1 d . .

loop_
_atom_type_symbol
_atom_type_description
_atom_type_scat_dispersion_real
_atom_type_scat_dispersion_imag
_atom_type_scat_source
C C 0.0033 0.0016 'International Tables Vol C Tables 4.2.6.8 and 6.1.1.4'
O O 0.0106 0.0060 'International Tables Vol C Tables 4.2.6.8 and 6.1.1.4'
F F 0.0171 0.0103 'International Tables Vol C Tables 4.2.6.8 and 6.1.1.4'
Rh Rh -1.1178 0.9187 'International Tables Vol C Tables 4.2.6.8 and 6.1.1.4'

loop_
_geom_angle_atom_site_label_1
_geom_angle_atom_site_label_2
_geom_angle_atom_site_label_3
_geom_angle
_geom_angle_site_symmetry_1
_geom_angle_site_symmetry_3
_geom_angle_publ_flag
C5 Rh1 C6 89.2(4) . . y
C5 Rh1 O1 177.4(3) . . y
C6 Rh1 O1 93.2(3) . . y
C5 Rh1 O2 93.2(3) . . y
C6 Rh1 O2 176.6(3) . . y
O1 Rh1 O2 84.5(2) . . y
C5 Rh1 Rh1 98.7(3) . 6 y
C6 Rh1 Rh1 102.6(3) . 6 y
O1 Rh1 Rh1 79.9(2) . 6 y
O2 Rh1 Rh1 79.4(2) . 6 y
C5 Rh1 Rh2 90.0(2) . . y
C6 Rh1 Rh2 93.0(3) . . y
O1 Rh1 Rh2 90.8(2) . . y
O2 Rh1 Rh2 84.7(2) . . y
Rh1 Rh1 Rh2 162.232(14) 6 . y
C12 Rh2 C11 88.8(4) . . y
C12 Rh2 O5 91.9(3) . . y
C11 Rh2 O5 177.6(3) . . y
C12 Rh2 O6 177.2(3) . . y
C11 Rh2 O6 93.3(3) . . y
O5 Rh2 O6 85.8(2) . . y
C12 Rh2 Rh2 101.8(3) . 6_565 n
C11 Rh2 Rh2 102.6(3) . 6_565 n
O5 Rh2 Rh2 79.5(2) . 6_565 n
O6 Rh2 Rh2 79.4(2) . 6_565 n
C12 Rh2 Rh1 88.2(3) . . n
C11 Rh2 Rh1 92.1(3) . . n
O5 Rh2 Rh1 85.6(2) . . n
O6 Rh2 Rh1 90.0(2) . . n
Rh2 Rh2 Rh1 162.231(14) 6_565 . y
C1 O1 Rh1 125.1(6) . . n
C2 O2 Rh1 125.8(5) . . n
C7 O5 Rh2 125.2(6) . . n
C8 O6 Rh2 125.8(6) . . n
O1 C1 O1 129.7(10) . 6 n
O1 C1 C3 115.1(5) . . n
O2 C2 O2 129.1(9) 6 . n
O2 C2 C4 115.5(5) . . n
F1 C3 F2 103.4(16) . . n
F2 C3 F2 112.4(27) 6 . n
F1 C3 C1 111.2(19) . . n
F2 C3 C1 112.8(12) . . n
F2X C3 F3X 115.5(15) . . n
F2X C3 F1X 116.4(18) . . n
F3X C3 F1X 99.5(21) . . n
F2X C3 C1 109.6(12) . . n
F3X C3 C1 106.9(15) . . n
F1X C3 C1 108.2(12) . . n
F4 C4 F5 99.3(20) . . n
F5 C4 F5 96.8(27) . 6 n
F4 C4 C2 128.1(29) . . n
F5 C4 C2 114.0(11) . . n
F4X C4 F5X 98.7(15) . . n
F4X C4 C2 124.6(21) . . n
F5X C4 C2 111.6(11) . . n
F4Y C4 F6Y 128.4(12) . . n
F4Y C4 F5Y 105.6(15) . . n
F6Y C4 F5Y 99.4(14) . . n
F4Y C4 C2 109.0(11) . . n
F6Y C4 C2 105.1(12) . . n
F5Y C4 C2 107.5(7) . . n
O3 C5 Rh1 177.3(8) . . n
O4 C6 Rh1 178.6(9) . . n
O5 C7 O5 130.4(10) . 6_565 n
O5 C7 C9 114.8(5) . . n
O6 C8 O6 129.4(10) 6_565 . n
O6 C8 C10 115.3(5) . . n
F8 C9 F8 112.7(18) . 6_565 n
F8 C9 F7 106.0(10) . . n
F8 C9 C7 112.3(8) . . n
F7 C9 C7 106.9(12) . . n
F9X C9 F8X 109.0(16) . . n
F9X C9 F7X 103.8(24) . . n
F8X C9 F7X 113.6(18) . . n
F9X C9 C7 110.9(15) . . n
F8X C9 C7 112.1(12) . . n
F7X C9 C7 107.0(11) . . n
F10 C10 F11 104.3(18) . . n
F11 C10 F11 107.0(30) . 6_565 n
F10 C10 C8 119.4(23) . . n
F11 C10 C8 110.5(13) . . n
F10X C10 F11X 100.6(16) . . n
F10X C10 C8 122.0(23) . . n
F11X C10 C8 114.3(11) . . n
F11Y C10 F12Y 125.6(18) . . n
F11Y C10 C8 105.5(16) . . n
F12Y C10 C8 102.8(14) . . n
F11Y C10 F10Y 107.5(24) . . n
F12Y C10 F10Y 107.4(23) . . n
C8 C10Y F10Y 106.6(12) . . n
O7 C11 Rh2 178.9(9) . . n
O8 C12 Rh2 179.3(9) . . n

loop_
_geom_bond_atom_site_label_1
_geom_bond_atom_site_label_2
_geom_bond_distance
_geom_bond_site_symmetry_2
_geom_bond_publ_flag
Rh1 C5 1.835(9) . y
Rh1 C6 1.851(9) . y
Rh1 O1 2.079(5) . y
Rh1 O2 2.088(5) . y
Rh1 Rh1 2.9844(12) 6 n
Rh1 Rh2 3.0915(9) . y
Rh2 C12 1.830(11) . y
Rh2 C11 1.839(9) . y
Rh2 O5 2.090(6) . y
Rh2 O6 2.091(6) . y
Rh2 Rh2 2.9936(12) 6_565 y
O1 C1 1.244(7) . n
O2 C2 1.228(7) . n
O3 C5 1.122(10) . y
O4 C6 1.121(9) . y
O5 C7 1.228(7) . n
O6 C8 1.230(7) . n
O7 C11 1.116(10) . y
O8 C12 1.123(10) . y
C1 O1 1.244(7) 6 n
C1 C3 1.57(2) . n
C2 O2 1.228(7) 6 n
C2 C4 1.54(2) . n
C3 F1 1.31(3) . n
C3 F2 1.35(2) 6 n
C3 F2 1.35(2) . n
C3 F2X 1.26(2) . n
C3 F3X 1.29(2) . n
C3 F1X 1.41(2) . n
C4 F4 1.08(3) . n
C4 F5 1.27(2) . n
C4 F5 1.27(2) 6 n
C4 F4X 1.10(3) . n
C4 F5X 1.28(2) . n
C4 F4Y 1.35(2) . n
C4 F6Y 1.40(2) . n
C4 F5Y 1.54(2) . n
C7 O5 1.228(7) 6_565 n
C7 C9 1.57(2) . n
C8 O6 1.230(7) 6_565 n
C8 C10 1.54(2) . n
C9 F8 1.331(15) . n
C9 F8 1.331(15) 6_565 n
C9 F7 1.34(2) . n
C9 F9X 1.24(2) . n
C9 F8X 1.25(2) . n
C9 F7X 1.43(2) . n
C10 F10 1.16(3) . n
C10 F11 1.30(2) . n
C10 F11 1.30(2) 6_565 n
C10 F10X 1.17(3) . n
C10 F11X 1.34(2) . n
C10 F11Y 1.36(4) . n
C10 F12Y 1.40(3) . n
C10 F10Y 1.57(3) . n

loop_
_geom_torsion_atom_site_label_1
_geom_torsion_atom_site_label_2
_geom_torsion_atom_site_label_3
_geom_torsion_atom_site_label_4
_geom_torsion
_geom_torsion_site_symmetry_1
_geom_torsion_site_symmetry_2
_geom_torsion_site_symmetry_3
_geom_torsion_site_symmetry_4
_geom_torsion_publ_flag
O1 Rh1 Rh1 O1 0.0 . . 6 6 n
O2 Rh1 Rh1 O2 0.0 . . 6 6 n
C5 Rh1 Rh1 C5 0.0 . . 6 6 n
C6 Rh1 Rh1 C6 0.0 . . 6 6 n
O5 Rh2 Rh2 O5 0.0 . . 1_545 1_545 n
O6 Rh2 Rh2 O6 0.0 . . 1_545 1_545 n
C11 Rh2 Rh2 C11 0.0 . . 1_545 1_545 n
C12 Rh2 Rh2 C12 0.0 . . 1_545 1_545 n
O1 Rh1 Rh2 C11 23.9(3) . . . . y
O2 Rh1 Rh2 C12 28.3(3) . . . . y
C5 Rh1 Rh2 O5 27.2(3) . . . . y
C6 Rh1 Rh2 O6 23.8(3) . . . . y
